data_2017105
loop_
_publ_author_name
'Chen, Xiao-Hua'
'Wu, Qiong-Jie'
'Liang, Zhi-Yu'
'Zhan, Chun-Rong'
'Liu, Jian-Bin'

_publ_section_title
;
 Nickel and zinc complexes with a monodentate heterocycle and
 tridentate Schiff base ligands: self-assembly to one- and
 two-dimensional supramolecular networks <i>via</i> hydrogen bonding
;
_journal_coeditor_code MX3009
_journal_issue 5
_journal_name_full 'Acta Crystallographica Section C'
_journal_page_first m190
_journal_page_last m194
_journal_paper_doi 10.1107/S0108270109011263
_journal_volume 65
_journal_year 2009
_chemical_formula_iupac '[Ni (C14 H9 N3 O5) (C4 H9 N O)]'
_chemical_formula_moiety 'C18 H18 N4 Ni O6'
_chemical_formula_sum 'C18 H18 N4 Ni O6'
_chemical_formula_weight 445.07
_chemical_name_systematic (morpholine)[<i>N</i>'-(5-nitro-2-oxidobenzylidene)benzohydrazidato]nickel(II)
_space_group_IT_number 61
_symmetry_cell_setting orthorhombic
_symmetry_space_group_name_Hall '-P 2ac 2ab'
_symmetry_space_group_name_H-M 'P b c a'
_atom_sites_solution_hydrogens geom
_atom_sites_solution_primary direct
_atom_sites_solution_secondary difmap
_audit_creation_method SHELXL-97
_cell_angle_alpha 90.00
_cell_angle_beta 90.00
_cell_angle_gamma 90.00
_cell_formula_units_Z 8
_cell_length_a 11.548(4)
_cell_length_b 8.479(2)
_cell_length_c 37.184(10)
_cell_measurement_reflns_used 3196
_cell_measurement_temperature 293(2)
_cell_measurement_theta_max 27.47
_cell_measurement_theta_min 3.03
_cell_volume 3640.9(18)
_computing_cell_refinement 'TEXRAY (Molecular Structure Corporation, 1999)'
_computing_data_collection 'TEXRAY (Molecular Structure Corporation, 1999)'
_computing_data_reduction 'TEXSAN (Molecular Structure Corporation, 1999)'
_computing_molecular_graphics 'ORTEX (McArdle, 1995)'
_computing_publication_material 'SHELXL97/2 (Sheldrick, 2008)'
_computing_structure_refinement 'SHELXL97 (Sheldrick, 2008)'
_computing_structure_solution 'SHELXS97 (Sheldrick, 2008)'
_diffrn_ambient_temperature 293(2)
_diffrn_measured_fraction_theta_full 0.995
_diffrn_measured_fraction_theta_max 0.995
_diffrn_measurement_device_type 'Rigaku R-AXIS RAPID imaging-plate'
_diffrn_measurement_method '\w scans'
_diffrn_radiation_monochromator graphite
_diffrn_radiation_source 'fine-focus sealed tube'
_diffrn_radiation_type MoK\a
_diffrn_radiation_wavelength 0.71073
_diffrn_reflns_av_R_equivalents 0.0609
_diffrn_reflns_av_sigmaI/netI 0.0351
_diffrn_reflns_limit_h_max 14
_diffrn_reflns_limit_h_min -14
_diffrn_reflns_limit_k_max 10
_diffrn_reflns_limit_k_min -10
_diffrn_reflns_limit_l_max 48
_diffrn_reflns_limit_l_min -48
_diffrn_reflns_number 32687
_diffrn_reflns_theta_full 27.47
_diffrn_reflns_theta_max 27.47
_diffrn_reflns_theta_min 3.03
_diffrn_standards_decay_% 0
_diffrn_standards_interval_count 'not measured'
_diffrn_standards_interval_time 'not measured'
_diffrn_standards_number 0
_exptl_absorpt_coefficient_mu 1.112
_exptl_absorpt_correction_T_max 0.851
_exptl_absorpt_correction_T_min 0.635
_exptl_absorpt_correction_type multi-scan
_exptl_absorpt_process_details '(TEXRAY; Molecular Structure Corporation, 1999)'
_exptl_crystal_colour red
_exptl_crystal_density_diffrn 1.624
_exptl_crystal_density_method 'not measured'
_exptl_crystal_description block
_exptl_crystal_F_000 1840
_exptl_crystal_size_max 0.45
_exptl_crystal_size_mid 0.28
_exptl_crystal_size_min 0.15
_refine_diff_density_max 0.398
_refine_diff_density_min -0.374
_refine_ls_extinction_method none
_refine_ls_goodness_of_fit_ref 1.032
_refine_ls_hydrogen_treatment mixed
_refine_ls_matrix_type full
_refine_ls_number_parameters 270
_refine_ls_number_reflns 4139
_refine_ls_number_restraints 2
_refine_ls_restrained_S_all 1.032
_refine_ls_R_factor_all 0.0548
_refine_ls_R_factor_gt 0.0375
_refine_ls_shift/su_max 0.001
_refine_ls_shift/su_mean 0.000
_refine_ls_structure_factor_coef Fsqd
_refine_ls_weighting_details 'calc w=1/[\s^2^(Fo^2^)+(0.0378P)^2^+2.0267P] where P=(Fo^2^+2Fc^2^)/3'
_refine_ls_weighting_scheme calc
_refine_ls_wR_factor_gt 0.0805
_refine_ls_wR_factor_ref 0.0881
_reflns_number_gt 3196
_reflns_number_total 4139
_reflns_threshold_expression >2sigma(I)
_cod_data_source_file mx3009.cif
_cod_data_source_block I
_cod_depositor_comments
;
The following automatic conversions were performed:
'_geom_bond_publ_flag' value 'Yes' changed to 'yes' according to
'/home/saulius/struct/CIF-dictionaries/cif_core.dic' dictionary named
'cif_core.dic' version 2.4.1 from 2010-06-29 (11
times).

'_geom_bond_publ_flag' value 'No' changed to 'no' according to
'/home/saulius/struct/CIF-dictionaries/cif_core.dic' dictionary named
'cif_core.dic' version 2.4.1 from 2010-06-29 (40
times).

'_geom_angle_publ_flag' value 'Yes' changed to 'yes' according to
'/home/saulius/struct/CIF-dictionaries/cif_core.dic' dictionary named
'cif_core.dic' version 2.4.1 from 2010-06-29 (6
times).

'_geom_angle_publ_flag' value 'No' changed to 'no' according to
'/home/saulius/struct/CIF-dictionaries/cif_core.dic' dictionary named
'cif_core.dic' version 2.4.1 from 2010-06-29 (83
times).

'_geom_torsion_publ_flag' value 'No' changed to 'no' according to
'/home/saulius/struct/CIF-dictionaries/cif_core.dic' dictionary named
'cif_core.dic' version 2.4.1 from 2010-06-29 (70 times).

Automatic conversion script
Id: cif_fix_enum 1527 2010-12-29 10:47:43Z saulius 

The following automatic conversions were performed:

'_geom_bond_publ_flag' value 'Yes' changed to 'yes' according to
/home/saulius/struct/CIF-dictionaries/cif_core.dic dictionary named
'cif_core.dic' version 2.4.1 from 2010-06-29 (11
times).

'_geom_bond_publ_flag' value 'No' changed to 'no' according
to /home/saulius/struct/CIF-dictionaries/cif_core.dic dictionary
named 'cif_core.dic' version 2.4.1 from 2010-06-29 (40
times).

'_geom_angle_publ_flag' value 'Yes' changed to 'yes'
according to /home/saulius/struct/CIF-dictionaries/cif_core.dic
dictionary named 'cif_core.dic' version 2.4.1 from 2010-06-29 (6
times).

'_geom_angle_publ_flag' value 'No' changed to 'no' according
to /home/saulius/struct/CIF-dictionaries/cif_core.dic dictionary
named 'cif_core.dic' version 2.4.1 from 2010-06-29 (83
times).

'_geom_torsion_publ_flag' value 'No' changed to 'no'
according to /home/saulius/struct/CIF-dictionaries/cif_core.dic
dictionary named 'cif_core.dic' version 2.4.1 from 2010-06-29 (70
times).

Automatic conversion script
Id: cif_fix_values 1715 2011-07-08 13:25:40Z adriana 
;
_cod_original_cell_volume 3640.8(19)
_cod_database_code 2017105
_cod_database_fobs_code 2017105

loop_
_symmetry_equiv_pos_as_xyz
'x, y, z'
'-x+1/2, -y, z+1/2'
'-x, y+1/2, -z+1/2'
'x+1/2, -y+1/2, -z'
'-x, -y, -z'
'x-1/2, y, -z-1/2'
'x, -y-1/2, z-1/2'
'-x-1/2, y-1/2, z'

loop_
_atom_site_type_symbol
_atom_site_label
_atom_site_fract_x
_atom_site_fract_y
_atom_site_fract_z
_atom_site_U_iso_or_equiv
_atom_site_adp_type
_atom_site_calc_flag
_atom_site_refinement_flags
_atom_site_occupancy
_atom_site_disorder_assembly
_atom_site_disorder_group
Ni Ni1 0.40946(2) 0.20813(3) 0.375534(7) 0.02781(10) Uani d . 1 . .
O O1 0.45421(13) 0.35169(18) 0.40947(4) 0.0361(4) Uani d . 1 . .
O O2 0.2384(2) 0.7523(3) 0.53215(5) 0.0725(6) Uani d . 1 . .
O O3 0.0854(2) 0.6383(3) 0.51299(7) 0.0840(8) Uani d . 1 . .
O O4 0.36297(13) 0.06861(17) 0.34033(4) 0.0325(3) Uani d . 1 . .
O O5 0.00510(16) 0.0741(3) 0.32098(6) 0.0628(6) Uani d D 1 . .
H H5B 0.040(3) 0.111(4) 0.3384(7) 0.089(13) Uiso d D 1 . .
O O6 0.76874(15) -0.0470(2) 0.36348(5) 0.0470(4) Uani d . 1 . .
N N1 0.1889(2) 0.6649(3) 0.51118(6) 0.0501(6) Uani d . 1 . .
N N2 0.25364(15) 0.2368(2) 0.38219(5) 0.0285(4) Uani d . 1 . .
N N3 0.18373(15) 0.1513(2) 0.35867(5) 0.0322(4) Uani d . 1 . .
N N4 0.57251(15) 0.1616(2) 0.36836(5) 0.0300(4) Uani d D 1 . .
H H4B 0.607(2) 0.2566(17) 0.3671(7) 0.038(7) Uiso d D 1 . .
C C1 0.38672(19) 0.4294(3) 0.43130(6) 0.0325(5) Uani d . 1 . .
C C2 0.26355(19) 0.4145(2) 0.43204(6) 0.0311(5) Uani d . 1 . .
C C3 0.2000(2) 0.4945(3) 0.45845(6) 0.0358(5) Uani d . 1 . .
H H3A 0.1199 0.4838 0.4594 0.043 Uiso calc R 1 . .
C C4 0.2555(2) 0.5881(3) 0.48288(6) 0.0374(5) Uani d . 1 . .
C C5 0.3747(2) 0.6118(3) 0.48147(6) 0.0406(6) Uani d . 1 . .
H H5A 0.4105 0.6795 0.4977 0.049 Uiso calc R 1 . .
C C6 0.4387(2) 0.5346(3) 0.45599(6) 0.0393(5) Uani d . 1 . .
H H6A 0.5182 0.5518 0.4549 0.047 Uiso calc R 1 . .
C C7 0.20267(18) 0.3205(2) 0.40646(6) 0.0317(5) Uani d . 1 . .
H H7A 0.1222 0.3194 0.4073 0.038 Uiso calc R 1 . .
C C8 0.25099(18) 0.0682(2) 0.33735(6) 0.0298(5) Uani d . 1 . .
C C9 0.19681(19) -0.0251(3) 0.30838(6) 0.0326(5) Uani d . 1 . .
C C10 0.0785(2) -0.0151(3) 0.30131(7) 0.0420(6) Uani d . 1 . .
C C11 0.0325(2) -0.0976(4) 0.27229(7) 0.0546(7) Uani d . 1 . .
H H11A -0.0462 -0.0901 0.2673 0.066 Uiso calc R 1 . .
C C12 0.1019(3) -0.1896(3) 0.25107(8) 0.0559(8) Uani d . 1 . .
H H12A 0.0700 -0.2433 0.2316 0.067 Uiso calc R 1 . .
C C13 0.2191(3) -0.2035(3) 0.25829(7) 0.0488(6) Uani d . 1 . .
H H13A 0.2657 -0.2683 0.2442 0.059 Uiso calc R 1 . .
C C14 0.2658(2) -0.1201(3) 0.28656(6) 0.0387(5) Uani d . 1 . .
H H14A 0.3447 -0.1273 0.2912 0.046 Uiso calc R 1 . .
C C15 0.6041(2) 0.0758(3) 0.33509(6) 0.0426(6) Uani d . 1 . .
H H15A 0.5811 0.1379 0.3144 0.051 Uiso calc R 1 . .
H H15B 0.5621 -0.0233 0.3343 0.051 Uiso calc R 1 . .
C C16 0.7324(2) 0.0430(3) 0.33309(7) 0.0459(6) Uani d . 1 . .
H H16A 0.7496 -0.0147 0.3112 0.055 Uiso calc R 1 . .
H H16B 0.7746 0.1418 0.3324 0.055 Uiso calc R 1 . .
C C17 0.7479(2) 0.0409(3) 0.39552(7) 0.0470(6) Uani d . 1 . .
H H17B 0.7906 0.1393 0.3946 0.056 Uiso calc R 1 . .
H H17C 0.7751 -0.0186 0.4161 0.056 Uiso calc R 1 . .
C C18 0.6201(2) 0.0753(3) 0.39979(6) 0.0408(6) Uani d . 1 . .
H H18B 0.5784 -0.0232 0.4027 0.049 Uiso calc R 1 . .
H H18C 0.6082 0.1377 0.4213 0.049 Uiso calc R 1 . .

loop_
_atom_site_aniso_label
_atom_site_aniso_U_11
_atom_site_aniso_U_22
_atom_site_aniso_U_33
_atom_site_aniso_U_12
_atom_site_aniso_U_13
_atom_site_aniso_U_23
Ni1 0.01951(14) 0.02964(15) 0.03427(16) 0.00021(10) -0.00105(11) 0.00023(12)
O1 0.0247(8) 0.0391(8) 0.0444(9) 0.0014(7) -0.0007(7) -0.0085(8)
O2 0.0823(16) 0.0827(15) 0.0526(12) 0.0030(13) 0.0024(12) -0.0307(12)
O3 0.0569(15) 0.0984(18) 0.0968(18) 0.0021(13) 0.0255(13) -0.0436(16)
O4 0.0226(7) 0.0359(8) 0.0391(8) -0.0008(6) -0.0006(6) -0.0021(7)
O5 0.0268(10) 0.1034(17) 0.0583(12) 0.0033(10) -0.0089(9) -0.0137(13)
O6 0.0389(10) 0.0472(10) 0.0550(10) 0.0160(8) -0.0024(8) -0.0055(9)
N1 0.0560(15) 0.0475(13) 0.0468(13) 0.0104(11) 0.0071(11) -0.0031(11)
N2 0.0218(9) 0.0301(9) 0.0335(9) 0.0000(7) -0.0020(7) 0.0058(8)
N3 0.0241(9) 0.0386(10) 0.0339(10) -0.0026(8) -0.0037(7) 0.0019(9)
N4 0.0223(9) 0.0301(9) 0.0377(10) -0.0002(7) -0.0006(7) -0.0014(8)
C1 0.0318(12) 0.0305(11) 0.0352(12) 0.0030(9) -0.0022(9) 0.0029(10)
C2 0.0303(11) 0.0295(10) 0.0335(11) 0.0020(9) 0.0002(9) 0.0066(10)
C3 0.0325(12) 0.0325(11) 0.0424(13) 0.0056(9) 0.0029(10) 0.0058(11)
C4 0.0468(14) 0.0319(11) 0.0334(11) 0.0095(10) 0.0030(10) 0.0024(10)
C5 0.0460(14) 0.0353(12) 0.0404(13) 0.0039(10) -0.0096(11) -0.0021(11)
C6 0.0309(12) 0.0424(13) 0.0445(13) 0.0028(10) -0.0046(10) -0.0009(12)
C7 0.0239(11) 0.0328(11) 0.0384(12) 0.0030(8) 0.0010(9) 0.0080(10)
C8 0.0251(11) 0.0307(11) 0.0338(11) -0.0034(8) -0.0017(9) 0.0086(10)
C9 0.0314(12) 0.0343(12) 0.0320(11) -0.0087(9) -0.0037(9) 0.0078(10)
C10 0.0321(13) 0.0546(15) 0.0393(12) -0.0071(11) -0.0053(10) 0.0084(12)
C11 0.0419(16) 0.0708(19) 0.0512(15) -0.0153(14) -0.0167(12) 0.0031(15)
C12 0.070(2) 0.0556(17) 0.0426(14) -0.0194(15) -0.0164(13) 0.0015(14)
C13 0.0613(18) 0.0448(14) 0.0404(14) -0.0057(13) -0.0030(12) -0.0002(13)
C14 0.0404(13) 0.0376(13) 0.0383(12) -0.0044(10) -0.0025(10) 0.0053(11)
C15 0.0330(13) 0.0590(16) 0.0358(12) 0.0082(11) 0.0014(10) -0.0044(12)
C16 0.0340(13) 0.0595(16) 0.0440(13) 0.0111(12) 0.0031(11) -0.0042(13)
C17 0.0357(13) 0.0585(16) 0.0468(14) 0.0169(11) -0.0076(11) -0.0017(13)
C18 0.0347(13) 0.0506(14) 0.0371(12) 0.0081(11) -0.0023(10) 0.0009(12)

loop_
_atom_type_symbol
_atom_type_description
_atom_type_scat_dispersion_real
_atom_type_scat_dispersion_imag
_atom_type_scat_source
C C 0.0033 0.0016 'International Tables Vol C Tables 4.2.6.8 and 6.1.1.4'
H H 0.0000 0.0000 'International Tables Vol C Tables 4.2.6.8 and 6.1.1.4'
O O 0.0106 0.0060 'International Tables Vol C Tables 4.2.6.8 and 6.1.1.4'
N N 0.0061 0.0033 'International Tables Vol C Tables 4.2.6.8 and 6.1.1.4'
Ni Ni 0.3393 1.1124 'International Tables Vol C Tables 4.2.6.8 and 6.1.1.4'

loop_
_geom_angle_atom_site_label_1
_geom_angle_atom_site_label_2
_geom_angle_atom_site_label_3
_geom_angle_site_symmetry_1
_geom_angle_site_symmetry_3
_geom_angle
_geom_angle_publ_flag
O1 Ni1 N2 . . 95.50(7) yes
O1 Ni1 O4 . . 178.15(7) yes
N2 Ni1 O4 . . 83.99(7) yes
O1 Ni1 N4 . . 87.47(7) yes
N2 Ni1 N4 . . 175.92(8) yes
O4 Ni1 N4 . . 93.13(7) yes
C1 O1 Ni1 . . 126.66(14) no
C8 O4 Ni1 . . 110.64(13) no
C10 O5 H5B . . 110(3) no
C17 O6 C16 . . 109.43(18) no
O3 N1 O2 . . 122.5(2) no
O3 N1 C4 . . 118.4(2) no
O2 N1 C4 . . 119.1(2) no
C7 N2 N3 . . 117.43(18) no
C7 N2 Ni1 . . 128.00(15) no
N3 N2 Ni1 . . 114.51(13) no
C8 N3 N2 . . 108.36(17) no
C15 N4 C18 . . 108.92(18) no
C15 N4 Ni1 . . 116.94(14) no
C18 N4 Ni1 . . 110.54(14) no
C15 N4 H4B . . 106.8(16) no
C18 N4 H4B . . 108.5(16) no
Ni1 N4 H4B . . 104.7(16) no
O1 C1 C6 . . 118.0(2) no
O1 C1 C2 . . 124.3(2) no
C6 C1 C2 . . 117.8(2) no
C3 C2 C7 . . 118.7(2) no
C3 C2 C1 . . 119.5(2) no
C7 C2 C1 . . 121.8(2) no
C4 C3 C2 . . 120.1(2) no
C4 C3 H3A . . 119.9 no
C2 C3 H3A . . 119.9 no
C3 C4 C5 . . 121.5(2) no
C3 C4 N1 . . 119.5(2) no
C5 C4 N1 . . 119.0(2) no
C6 C5 C4 . . 119.4(2) no
C6 C5 H5A . . 120.3 no
C4 C5 H5A . . 120.3 no
C5 C6 C1 . . 121.5(2) no
C5 C6 H6A . . 119.3 no
C1 C6 H6A . . 119.3 no
N2 C7 C2 . . 123.3(2) no
N2 C7 H7A . . 118.4 no
C2 C7 H7A . . 118.4 no
O4 C8 N3 . . 122.39(19) no
O4 C8 C9 . . 119.10(19) no
N3 C8 C9 . . 118.49(19) no
C14 C9 C10 . . 119.0(2) no
C14 C9 C8 . . 119.5(2) no
C10 C9 C8 . . 121.4(2) no
O5 C10 C11 . . 117.5(2) no
O5 C10 C9 . . 123.1(2) no
C11 C10 C9 . . 119.3(3) no
C12 C11 C10 . . 120.7(3) no
C12 C11 H11A . . 119.7 no
C10 C11 H11A . . 119.7 no
C11 C12 C13 . . 120.6(3) no
C11 C12 H12A . . 119.7 no
C13 C12 H12A . . 119.7 no
C14 C13 C12 . . 119.1(3) no
C14 C13 H13A . . 120.4 no
C12 C13 H13A . . 120.4 no
C13 C14 C9 . . 121.2(2) no
C13 C14 H14A . . 119.4 no
C9 C14 H14A . . 119.4 no
N4 C15 C16 . . 111.93(19) no
N4 C15 H15A . . 109.2 no
C16 C15 H15A . . 109.2 no
N4 C15 H15B . . 109.2 no
C16 C15 H15B . . 109.2 no
H15A C15 H15B . . 107.9 no
O6 C16 C15 . . 110.4(2) no
O6 C16 H16A . . 109.6 no
C15 C16 H16A . . 109.6 no
O6 C16 H16B . . 109.6 no
C15 C16 H16B . . 109.6 no
H16A C16 H16B . . 108.1 no
O6 C17 C18 . . 110.7(2) no
O6 C17 H17B . . 109.5 no
C18 C17 H17B . . 109.5 no
O6 C17 H17C . . 109.5 no
C18 C17 H17C . . 109.5 no
H17B C17 H17C . . 108.1 no
N4 C18 C17 . . 111.9(2) no
N4 C18 H18B . . 109.2 no
C17 C18 H18B . . 109.2 no
N4 C18 H18C . . 109.2 no
C17 C18 H18C . . 109.2 no
H18B C18 H18C . . 107.9 no

loop_
_geom_bond_atom_site_label_1
_geom_bond_atom_site_label_2
_geom_bond_site_symmetry_2
_geom_bond_distance
_geom_bond_publ_flag
Ni1 O1 . 1.8280(16) yes
Ni1 N2 . 1.8325(19) yes
Ni1 O4 . 1.8442(15) yes
Ni1 N4 . 1.9422(19) yes
O1 C1 . 1.304(3) yes
O2 N1 . 1.219(3) yes
O3 N1 . 1.218(3) yes
O4 C8 . 1.298(3) yes
O5 C10 . 1.351(3) no
O5 H5B . 0.822(18) no
O6 C17 . 1.426(3) no
O6 C16 . 1.427(3) no
N1 C4 . 1.457(3) no
N2 C7 . 1.290(3) yes
N2 N3 . 1.394(2) yes
N3 C8 . 1.315(3) yes
N4 C15 . 1.481(3) no
N4 C18 . 1.484(3) no
N4 H4B . 0.900(10) no
C1 C6 . 1.414(3) no
C1 C2 . 1.428(3) no
C2 C3 . 1.401(3) no
C2 C7 . 1.427(3) no
C3 C4 . 1.366(3) no
C3 H3A . 0.9300 no
C4 C5 . 1.392(4) no
C5 C6 . 1.368(3) no
C5 H5A . 0.9300 no
C6 H6A . 0.9300 no
C7 H7A . 0.9300 no
C8 C9 . 1.475(3) no
C9 C14 . 1.393(3) no
C9 C10 . 1.394(3) no
C10 C11 . 1.391(4) no
C11 C12 . 1.369(4) no
C11 H11A . 0.9300 no
C12 C13 . 1.385(4) no
C12 H12A . 0.9300 no
C13 C14 . 1.377(3) no
C13 H13A . 0.9300 no
C14 H14A . 0.9300 no
C15 C16 . 1.510(3) no
C15 H15A . 0.9700 no
C15 H15B . 0.9700 no
C16 H16A . 0.9700 no
C16 H16B . 0.9700 no
C17 C18 . 1.513(3) no
C17 H17B . 0.9700 no
C17 H17C . 0.9700 no
C18 H18B . 0.9700 no
C18 H18C . 0.9700 no

loop_
_geom_hbond_atom_site_label_D
_geom_hbond_atom_site_label_H
_geom_hbond_atom_site_label_A
_geom_hbond_site_symmetry_A
_geom_hbond_distance_DH
_geom_hbond_distance_HA
_geom_hbond_distance_DA
_geom_hbond_angle_DHA
O5 H5B N3 . 0.822(18) 1.86(3) 2.578(3) 145(4)
N4 H4B O6 8_765 0.900(10) 2.202(11) 3.081(3) 166(2)

loop_
_geom_torsion_atom_site_label_1
_geom_torsion_atom_site_label_2
_geom_torsion_atom_site_label_3
_geom_torsion_atom_site_label_4
_geom_torsion_site_symmetry_1
_geom_torsion_site_symmetry_2
_geom_torsion_site_symmetry_3
_geom_torsion_site_symmetry_4
_geom_torsion
_geom_torsion_publ_flag
N2 Ni1 O1 C1 . . . . 5.01(18) no
O4 Ni1 O1 C1 . . . . 79(2) no
N4 Ni1 O1 C1 . . . . -172.18(18) no
O1 Ni1 O4 C8 . . . . -71(2) no
N2 Ni1 O4 C8 . . . . 2.93(14) no
N4 Ni1 O4 C8 . . . . -179.97(14) no
O1 Ni1 N2 C7 . . . . -6.66(19) no
O4 Ni1 N2 C7 . . . . 175.13(19) no
N4 Ni1 N2 C7 . . . . 129.9(10) no
O1 Ni1 N2 N3 . . . . 176.19(13) no
O4 Ni1 N2 N3 . . . . -2.02(13) no
N4 Ni1 N2 N3 . . . . -47.2(11) no
C7 N2 N3 C8 . . . . -176.82(18) no
Ni1 N2 N3 C8 . . . . 0.6(2) no
O1 Ni1 N4 C15 . . . . -163.62(17) no
N2 Ni1 N4 C15 . . . . 59.6(11) no
O4 Ni1 N4 C15 . . . . 14.62(17) no
O1 Ni1 N4 C18 . . . . 71.01(15) no
N2 Ni1 N4 C18 . . . . -65.8(11) no
O4 Ni1 N4 C18 . . . . -110.74(15) no
Ni1 O1 C1 C6 . . . . 179.38(15) no
Ni1 O1 C1 C2 . . . . -0.3(3) no
O1 C1 C2 C3 . . . . 175.1(2) no
C6 C1 C2 C3 . . . . -4.6(3) no
O1 C1 C2 C7 . . . . -5.1(3) no
C6 C1 C2 C7 . . . . 175.26(19) no
C7 C2 C3 C4 . . . . -178.7(2) no
C1 C2 C3 C4 . . . . 1.2(3) no
C2 C3 C4 C5 . . . . 2.6(3) no
C2 C3 C4 N1 . . . . -177.3(2) no
O3 N1 C4 C3 . . . . 2.7(4) no
O2 N1 C4 C3 . . . . -177.6(2) no
O3 N1 C4 C5 . . . . -177.2(3) no
O2 N1 C4 C5 . . . . 2.5(3) no
C3 C4 C5 C6 . . . . -2.8(4) no
N1 C4 C5 C6 . . . . 177.1(2) no
C4 C5 C6 C1 . . . . -0.9(4) no
O1 C1 C6 C5 . . . . -175.2(2) no
C2 C1 C6 C5 . . . . 4.5(3) no
N3 N2 C7 C2 . . . . -179.49(18) no
Ni1 N2 C7 C2 . . . . 3.4(3) no
C3 C2 C7 N2 . . . . -176.7(2) no
C1 C2 C7 N2 . . . . 3.4(3) no
Ni1 O4 C8 N3 . . . . -3.7(2) no
Ni1 O4 C8 C9 . . . . 174.54(14) no
N2 N3 C8 O4 . . . . 2.0(3) no
N2 N3 C8 C9 . . . . -176.18(17) no
O4 C8 C9 C14 . . . . 4.8(3) no
N3 C8 C9 C14 . . . . -176.88(19) no
O4 C8 C9 C10 . . . . -172.4(2) no
N3 C8 C9 C10 . . . . 5.9(3) no
C14 C9 C10 O5 . . . . -179.9(2) no
C8 C9 C10 O5 . . . . -2.7(4) no
C14 C9 C10 C11 . . . . -1.3(3) no
C8 C9 C10 C11 . . . . 175.9(2) no
O5 C10 C11 C12 . . . . 179.6(2) no
C9 C10 C11 C12 . . . . 0.9(4) no
C10 C11 C12 C13 . . . . 0.6(4) no
C11 C12 C13 C14 . . . . -1.7(4) no
C12 C13 C14 C9 . . . . 1.4(4) no
C10 C9 C14 C13 . . . . 0.1(3) no
C8 C9 C14 C13 . . . . -177.1(2) no
C18 N4 C15 C16 . . . . -52.3(3) no
Ni1 N4 C15 C16 . . . . -178.49(17) no
C17 O6 C16 C15 . . . . -61.7(3) no
N4 C15 C16 O6 . . . . 58.3(3) no
C16 O6 C17 C18 . . . . 61.2(3) no
C15 N4 C18 C17 . . . . 51.7(3) no
Ni1 N4 C18 C17 . . . . -178.51(17) no
O6 C17 C18 N4 . . . . -57.2(3) no
